data_2100487
loop_
_publ_author_name
'Hansson, Christian'
'Carlson, Stefan'
'Giveen, Deborah'
'Johansson, Maria'
'Yong, Shen'
'Oskarsson, \%Ake'

_publ_section_title
;
 <i>Cis</i>/<i>trans</i> isomers of Pt<i>X</i>~2~<i>L</i>~2~ (<i>X</i>
 = halogen, <i>L</i> = neutral ligand); the crystal structure of
 <i>trans</i>-dichlorobis(dimethyl sulfide)platinum(II) and the
 pressure dependence of its unit-cell dimensions
;
_journal_issue 3
_journal_name_full 'Acta Crystallographica Section B'
_journal_page_first 474
_journal_page_last 479
_journal_paper_doi 10.1107/S0108768106004629
_journal_volume 62
_journal_year 2006
_chemical_formula_moiety 'C4 H12 Cl2 Pt S2'
_chemical_formula_sum 'C4 H12 Cl2 Pt S2'
_chemical_formula_weight 390.25
_chemical_name_systematic
;
 trans-dichlorodi(dimethylsulphide)platinum(II)
;
_space_group_IT_number 14
_symmetry_cell_setting monoclinic
_symmetry_space_group_name_Hall '-P 2yn'
_symmetry_space_group_name_H-M 'P 1 21/n 1'
_atom_sites_solution_hydrogens geom
_atom_sites_solution_primary direct
_atom_sites_solution_secondary difmap
_audit_creation_method SHELXL-97
_cell_angle_alpha 90.00
_cell_angle_beta 105.747(3)
_cell_angle_gamma 90.00
_cell_formula_units_Z 2
_cell_length_a 8.4637(13)
_cell_length_b 6.0176(10)
_cell_length_c 10.1812(16)
_cell_measurement_reflns_used 2881
_cell_measurement_temperature 295(2)
_cell_measurement_theta_max 31.75
_cell_measurement_theta_min 2.78
_cell_volume 499.08(14)
_computing_cell_refinement 'SAINT-Plus (Bruker, 1998)'
_computing_data_collection 'SMART (Bruker, 1995)'
_computing_data_reduction 'SAINT-Plus (Bruker, 1998)'
_computing_molecular_graphics 'DIAMOND (Brandenburg, 2000)'
_computing_structure_refinement 'SHELXL ver 5.10 (Sheldrick, 1997)'
_computing_structure_solution 'SHELXS ver 5.10 (Sheldrick, 1997)'
_diffrn_ambient_temperature 295(2)
_diffrn_measured_fraction_theta_full 0.998
_diffrn_measured_fraction_theta_max 0.914
_diffrn_measurement_device_type 'Bruker SMART CCD'
_diffrn_measurement_method \w-scans
_diffrn_radiation_monochromator graphite
_diffrn_radiation_source 'Rotating anode'
_diffrn_radiation_type MoK\a
_diffrn_radiation_wavelength 0.71073
_diffrn_reflns_av_R_equivalents 0.0813
_diffrn_reflns_av_sigmaI/netI 0.0683
_diffrn_reflns_limit_h_max 12
_diffrn_reflns_limit_h_min -12
_diffrn_reflns_limit_k_max 8
_diffrn_reflns_limit_k_min -8
_diffrn_reflns_limit_l_max 14
_diffrn_reflns_limit_l_min -14
_diffrn_reflns_number 5797
_diffrn_reflns_theta_full 30.084
_diffrn_reflns_theta_max 31.75
_diffrn_reflns_theta_min 2.78
_diffrn_standards_decay_% 0.0
_exptl_absorpt_coefficient_mu 14.937
_exptl_absorpt_correction_T_max 0.320937
_exptl_absorpt_correction_T_min 0.111086
_exptl_absorpt_correction_type empirical
_exptl_absorpt_process_details 'SADABS (Sheldrick, 1996)'
_exptl_crystal_colour Yellow
_exptl_crystal_density_diffrn 2.597
_exptl_crystal_density_method 'not measured'
_exptl_crystal_description Plate
_exptl_crystal_F_000 360
_exptl_crystal_size_max 0.28
_exptl_crystal_size_mid 0.12
_exptl_crystal_size_min 0.06
_refine_diff_density_max 1.782
_refine_diff_density_min -2.619
_refine_ls_extinction_method none
_refine_ls_goodness_of_fit_ref 0.963
_refine_ls_hydrogen_treatment constr
_refine_ls_matrix_type full
_refine_ls_number_parameters 43
_refine_ls_number_reflns 1553
_refine_ls_number_restraints 0
_refine_ls_restrained_S_all 0.963
_refine_ls_R_factor_all 0.0776
_refine_ls_R_factor_gt 0.0455
_refine_ls_shift/su_max 0.000
_refine_ls_shift/su_mean 0.000
_refine_ls_structure_factor_coef Fsqd
_refine_ls_weighting_details 'calc w=1/[\s^2^(Fo^2^)+(0.0600P)^2^+0.0000P] where P=(Fo^2^+2Fc^2^)/3'
_refine_ls_weighting_scheme calc
_refine_ls_wR_factor_gt 0.0989
_refine_ls_wR_factor_ref 0.1094
_reflns_number_gt 1018
_reflns_number_total 1553
_reflns_threshold_expression >2sigma(I)
_cod_data_source_file ry5001.cif
_cod_data_source_block trans-PtCl2dms2
_cod_depositor_comments
;
The following automatic conversions were performed:
'_symmetry_cell_setting' value 'Monoclinic' changed to 'monoclinic'
according to '/home/saulius/struct/CIF-dictionaries/cif_core.dic'
dictionary named 'cif_core.dic' version 2.4.1 from
2010-06-29.

'_exptl_absorpt_correction_type' value 'Empirical' changed to
'empirical' according to
'/home/saulius/struct/CIF-dictionaries/cif_core.dic' dictionary named
'cif_core.dic' version 2.4.1 from 2010-06-29.

Automatic conversion script
Id: cif_fix_enum 1527 2010-12-29 10:47:43Z saulius 

The following automatic conversions were performed:

'_symmetry_cell_setting' value 'Monoclinic' changed to 'monoclinic'
according to /home/saulius/struct/CIF-dictionaries/cif_core.dic
dictionary named 'cif_core.dic' version 2.4.1 from
2010-06-29.

'_exptl_absorpt_correction_type' value 'Empirical'
changed to 'empirical' according to
/home/saulius/struct/CIF-dictionaries/cif_core.dic dictionary named
'cif_core.dic' version 2.4.1 from 2010-06-29.

Automatic conversion script
Id: cif_fix_values 1715 2011-07-08 13:25:40Z adriana 
;
_cod_original_sg_symbol_H-M P2~1~/n
_cod_database_code 2100487

loop_
_symmetry_equiv_pos_as_xyz
'x, y, z'
'-x+1/2, y+1/2, -z+1/2'
'-x, -y, -z'
'x-1/2, -y-1/2, z-1/2'

loop_
_atom_site_type_symbol
_atom_site_label
_atom_site_fract_x
_atom_site_fract_y
_atom_site_fract_z
_atom_site_U_iso_or_equiv
_atom_site_adp_type
_atom_site_calc_flag
_atom_site_refinement_flags
_atom_site_occupancy
Pt Pt1 0.0000 0.0000 0.0000 0.03065(15) Uani d S 1
S S1 0.0931(3) 0.1946(3) 0.20090(19) 0.0383(4) Uani d . 1
Cl Cl1 0.2561(3) 0.0429(4) -0.0311(3) 0.0474(5) Uani d . 1
C C2 0.0294(15) 0.0530(14) 0.3311(10) 0.049(2) Uani d . 1
H H2A 0.0916 -0.0815 0.3547 0.074 Uiso calc R 1
H H2B -0.0852 0.0176 0.2988 0.074 Uiso calc R 1
H H2C 0.0474 0.1465 0.4102 0.074 Uiso calc R 1
C C1 -0.0389(17) 0.4335(16) 0.1828(10) 0.062(3) Uani d . 1
H H1A -0.0192 0.5302 0.1139 0.093 Uiso calc R 1
H H1B -0.0164 0.5115 0.2681 0.093 Uiso calc R 1
H H1C -0.1514 0.3862 0.1567 0.093 Uiso calc R 1

loop_
_atom_site_aniso_label
_atom_site_aniso_U_11
_atom_site_aniso_U_22
_atom_site_aniso_U_33
_atom_site_aniso_U_12
_atom_site_aniso_U_13
_atom_site_aniso_U_23
Pt1 0.0341(2) 0.0336(2) 0.0264(2) 0.00096(18) 0.01192(15) 0.00056(17)
S1 0.0429(11) 0.0435(10) 0.0303(9) -0.0012(9) 0.0132(7) -0.0040(8)
Cl1 0.0384(11) 0.0656(14) 0.0431(12) -0.0050(9) 0.0196(9) -0.0057(9)
C2 0.075(7) 0.046(5) 0.030(4) 0.004(4) 0.021(4) 0.009(3)
C1 0.099(10) 0.044(4) 0.043(6) 0.023(6) 0.020(6) -0.003(4)

loop_
_atom_type_symbol
_atom_type_description
_atom_type_scat_dispersion_real
_atom_type_scat_dispersion_imag
_atom_type_scat_source
C C 0.0033 0.0016 'International Tables Vol C Tables 4.2.6.8 and 6.1.1.4'
H H 0.0000 0.0000 'International Tables Vol C Tables 4.2.6.8 and 6.1.1.4'
S S 0.1246 0.1234 'International Tables Vol C Tables 4.2.6.8 and 6.1.1.4'
Cl Cl 0.1484 0.1585 'International Tables Vol C Tables 4.2.6.8 and 6.1.1.4'
Pt Pt -1.7033 8.3905 'International Tables Vol C Tables 4.2.6.8 and 6.1.1.4'

loop_
_geom_angle_atom_site_label_1
_geom_angle_atom_site_label_2
_geom_angle_atom_site_label_3
_geom_angle_site_symmetry_1
_geom_angle_site_symmetry_3
_geom_angle
_geom_angle_publ_flag
Cl1 Pt1 Cl1 . 3_555 180.00(11) no
Cl1 Pt1 S1 . . 87.54(8) no
Cl1 Pt1 S1 3_555 . 92.46(8) no
Cl1 Pt1 S1 . 3_555 92.46(8) no
Cl1 Pt1 S1 3_555 3_555 87.54(8) no
S1 Pt1 S1 . 3_555 180.0 no
C2 S1 C1 . . 98.8(5) no
C2 S1 Pt1 . . 108.6(3) no
C1 S1 Pt1 . . 105.2(4) no
S1 C2 H2A . . 109.5 no
S1 C2 H2B . . 109.5 no
H2A C2 H2B . . 109.5 no
S1 C2 H2C . . 109.5 no
H2A C2 H2C . . 109.5 no
H2B C2 H2C . . 109.5 no
S1 C1 H1A . . 109.5 no
S1 C1 H1B . . 109.5 no
H1A C1 H1B . . 109.5 no
S1 C1 H1C . . 109.5 no
H1A C1 H1C . . 109.5 no
H1B C1 H1C . . 109.5 no

loop_
_geom_bond_atom_site_label_1
_geom_bond_atom_site_label_2
_geom_bond_site_symmetry_2
_geom_bond_distance
_geom_bond_publ_flag
Pt1 Cl1 . 2.289(2) no
Pt1 Cl1 3_555 2.289(2) no
Pt1 S1 . 2.3024(19) no
Pt1 S1 3_555 2.3024(19) no
S1 C2 . 1.778(9) no
S1 C1 . 1.799(10) no
C2 H2A . 0.9600 no
C2 H2B . 0.9600 no
C2 H2C . 0.9600 no
C1 H1A . 0.9600 no
C1 H1B . 0.9600 no
C1 H1C . 0.9600 no
